data_1571453
loop_
_publ_author_name
'Rutkauskaite, Ryte'
'Zhang, Xiaobin'
'Woodward, Adam W.'
'Liu, Yanlin'
'Herrera, Gabriel'
'Purkis, Jamie'
'Woodall, Sean D.'
'Sarsfield, Mark'
'Schreckenbach, Georg'
'Natrajan, Louise S.'
'Arnold, Polly L.'

_publ_section_title
;
 The effect of ancillary ligands on hydrocarbon C-H bond functionalization
 by uranyl photocatalysts.
;
_journal_issue 18
_journal_name_full 'Chemical science'
_journal_page_first 6965
_journal_page_last 6978
_journal_paper_doi 10.1039/d4sc01310g
_journal_volume 15
_journal_year 2024
_chemical_formula_moiety 'C48 H32 Cl2 F2 N4 O4 U2'
_chemical_formula_sum 'C48 H32 Cl2 F2 N4 O4 U2'
_chemical_formula_weight 1313.73
_space_group_crystal_system orthorhombic
_space_group_IT_number 52
_space_group_name_Hall '-P 2a 2bc'
_space_group_name_H-M_alt 'P n n a'
_atom_sites_solution_hydrogens geom
_atom_sites_solution_primary iterative
_atom_sites_solution_secondary difmap
_audit_creation_date 2023-02-03
_audit_creation_method
;
Olex2 1.5
(compiled 2022.04.07 svn.rca3783a0 for OlexSys, GUI svn.r6498)
;
_audit_update_record
;
2023-02-03 deposited with the CCDC.	2024-03-22 downloaded from the CCDC.
;
_cell_angle_alpha 90
_cell_angle_beta 90
_cell_angle_gamma 90
_cell_formula_units_Z 4
_cell_length_a 15.7599(16)
_cell_length_b 17.6063(16)
_cell_length_c 15.3755(14)
_cell_measurement_reflns_used 87318
_cell_measurement_temperature 100
_cell_measurement_theta_max 27.188
_cell_measurement_theta_min 1.803
_cell_volume 4266.3(7)
_computing_cell_refinement 'SAINT V8.38A Bruker, Madison WI'
_computing_data_collection 'Bruker APEX3 Bruker, Madison WI'
_computing_data_reduction 'SAINT V8.38A Bruker, Madison WI'
_computing_molecular_graphics 'Olex2 1.5 (Dolomanov et al., 2009)'
_computing_publication_material 'Olex2 1.5 (Dolomanov et al., 2009)'
_computing_structure_refinement 'SHELXL 2018/3 (Sheldrick, 2015)'
_computing_structure_solution 'SHELXT 2018/2 (Sheldrick, 2018)'
_diffrn_ambient_temperature 100
_diffrn_detector_area_resol_mean 10.42
_diffrn_measured_fraction_theta_full 1.000
_diffrn_measured_fraction_theta_max 0.998
_diffrn_measurement_device_type 'Bruker D8 with PHOTON-II CPAD detector'
_diffrn_measurement_method '\f and \w shutterless scans'
_diffrn_radiation_monochromator 'silicon 111'
_diffrn_radiation_type synchrotron
_diffrn_radiation_wavelength 0.7288
_diffrn_reflns_av_R_equivalents 0.0854
_diffrn_reflns_av_unetI/netI 0.0316
_diffrn_reflns_Laue_measured_fraction_full 1.000
_diffrn_reflns_Laue_measured_fraction_max 0.998
_diffrn_reflns_limit_h_max 19
_diffrn_reflns_limit_h_min -19
_diffrn_reflns_limit_k_max 22
_diffrn_reflns_limit_k_min -22
_diffrn_reflns_limit_l_max 19
_diffrn_reflns_limit_l_min -19
_diffrn_reflns_number 87318
_diffrn_reflns_point_group_measured_fraction_full 1.000
_diffrn_reflns_point_group_measured_fraction_max 0.998
_diffrn_reflns_theta_full 25.930
_diffrn_reflns_theta_max 27.188
_diffrn_reflns_theta_min 1.803
_diffrn_source 'Advanced Light Source, station 12.2.1'
_diffrn_source_current 0.0
_diffrn_source_power 0.0
_diffrn_source_voltage 0.0
_diffrn_standards_number 0
_exptl_absorpt_coefficient_mu 3.663
_exptl_absorpt_correction_T_max 0.7455
_exptl_absorpt_correction_T_min 0.6669
_exptl_absorpt_correction_type multi-scan
_exptl_absorpt_process_details
;
SADABS-2016/2 (Bruker,2016/2) was used for absorption correction.
wR2(int) was 0.0936 before and 0.0754 after correction.
The Ratio of minimum to maximum transmission is 0.8946.
The \l/2 correction factor is Not present.
;
_exptl_crystal_colour 'clear colourless'
_exptl_crystal_colour_lustre clear
_exptl_crystal_colour_primary colourless
_exptl_crystal_density_diffrn 2.045
_exptl_crystal_description block
_exptl_crystal_F_000 2464
_exptl_crystal_preparation Luminescent
_exptl_crystal_size_max 0.13
_exptl_crystal_size_mid 0.13
_exptl_crystal_size_min 0.12
_refine_diff_density_max 1.410
_refine_diff_density_min -0.938
_refine_diff_density_rms 0.123
_refine_ls_extinction_method none
_refine_ls_goodness_of_fit_ref 1.032
_refine_ls_hydrogen_treatment constr
_refine_ls_matrix_type full
_refine_ls_number_parameters 280
_refine_ls_number_reflns 4407
_refine_ls_number_restraints 0
_refine_ls_restrained_S_all 1.032
_refine_ls_R_factor_all 0.0394
_refine_ls_R_factor_gt 0.0279
_refine_ls_shift/su_max 0.002
_refine_ls_shift/su_mean 0.000
_refine_ls_structure_factor_coef Fsqd
_refine_ls_weighting_details 'w=1/[\s^2^(Fo^2^)+(0.0188P)^2^+16.3491P] where P=(Fo^2^+2Fc^2^)/3'
_refine_ls_weighting_scheme calc
_refine_ls_wR_factor_gt 0.0584
_refine_ls_wR_factor_ref 0.0625
_reflns_Friedel_coverage 0.000
_reflns_number_gt 3607
_reflns_number_total 4407
_reflns_threshold_expression 'I > 2\s(I)'
_cod_data_source_file d4sc01310g2.cif
_cod_data_source_block rr_71603_0ma
_cod_depositor_comments 'Adding full bibliography for 1571453--1571456.cif.'
_cod_database_code 1571453
_shelx_shelxl_version_number 2018/3
_shelx_space_group_comment
;
The symmetry employed for this shelxl refinement is uniquely defined
by the following loop, which should always be used as a source of
symmetry information in preference to the above space-group names.
They are only intended as comments.
;
_shelx_estimated_absorpt_t_max 0.668
_shelx_estimated_absorpt_t_min 0.647
_olex2_refinement_description
;
1. Fixed Uiso
 At 1.2 times of:
  All C(H) groups
2.a Aromatic/amide H refined with riding coordinates:
 C24(H24), C1(H1), C10(H10), C21(H21), C9(H9), C23(H23), C6(H6), C20(H20),
 C2(H2), C22(H22), C5(H5), C14(H14), C15(H15), C18(H18), C16(H16), C17(H17)
;
_olex2_submission_special_instructions 'No special instructions were received'

loop_
_space_group_symop_operation_xyz
'x, y, z'
'-x+1/2, -y, z'
'-x+1/2, y+1/2, -z+1/2'
'x, -y+1/2, -z+1/2'
'-x, -y, -z'
'x-1/2, y, -z'
'x-1/2, -y-1/2, z-1/2'
'-x, y-1/2, z-1/2'

loop_
_atom_site_label
_atom_site_type_symbol
_atom_site_fract_x
_atom_site_fract_y
_atom_site_fract_z
_atom_site_U_iso_or_equiv
_atom_site_adp_type
_atom_site_occupancy
_atom_site_site_symmetry_order
_atom_site_calc_flag
_atom_site_refinement_flags_posn
_atom_site_refinement_flags_adp
_atom_site_refinement_flags_occupancy
_atom_site_disorder_assembly
_atom_site_disorder_group
U1 U 0.60348(2) 0.64063(2) 0.27224(2) 0.01921(6) Uani 1 1 d . . . . .
Cl1 Cl 0.60810(8) 0.56466(6) 0.12305(7) 0.0306(3) Uani 1 1 d . . . . .
F1 F 0.59220(17) 0.76110(13) 0.33024(15) 0.0253(6) Uani 1 1 d . . . . .
O2 O 0.7142(2) 0.64979(17) 0.26723(19) 0.0254(7) Uani 1 1 d . . . . .
O1 O 0.4925(2) 0.63120(17) 0.2819(2) 0.0284(7) Uani 1 1 d . . . . .
N1 N 0.6294(2) 0.62764(19) 0.4391(2) 0.0200(8) Uani 1 1 d . . . . .
N2 N 0.6132(2) 0.5050(2) 0.3359(2) 0.0219(8) Uani 1 1 d . . . . .
C24 C 0.6666(3) 0.2234(2) 0.3920(3) 0.0230(10) Uani 1 1 d . . . . .
H24 H 0.704164 0.240061 0.347611 0.028 Uiso 1 1 calc R U . . .
C8 C 0.6121(3) 0.3559(2) 0.4034(3) 0.0210(9) Uani 1 1 d . . . . .
C19 C 0.6134(3) 0.2753(2) 0.4338(3) 0.0217(9) Uani 1 1 d . . . . .
C7 C 0.6204(3) 0.4193(2) 0.4597(3) 0.0199(9) Uani 1 1 d . . . . .
C1 C 0.6438(3) 0.6876(2) 0.4893(3) 0.0252(10) Uani 1 1 d . . . . .
H1 H 0.645998 0.736208 0.462469 0.030 Uiso 1 1 calc R U . . .
C12 C 0.6292(3) 0.5580(2) 0.4782(3) 0.0191(9) Uani 1 1 d . . . . .
C10 C 0.6058(3) 0.4437(3) 0.2854(3) 0.0258(10) Uani 1 1 d . . . . .
H10 H 0.601166 0.451358 0.224468 0.031 Uiso 1 1 calc R U . . .
C11 C 0.6195(3) 0.4928(2) 0.4232(3) 0.0198(9) Uani 1 1 d . . . . .
C21 C 0.5564(3) 0.1738(3) 0.5213(3) 0.0317(11) Uani 1 1 d . . . . .
H21 H 0.518816 0.156819 0.565507 0.038 Uiso 1 1 calc R U . . .
C9 C 0.6045(3) 0.3700(2) 0.3158(3) 0.0276(10) Uani 1 1 d . . . . .
H9 H 0.598274 0.329009 0.276174 0.033 Uiso 1 1 calc R U . . .
C23 C 0.6643(3) 0.1474(3) 0.4156(3) 0.0275(10) Uani 1 1 d . . . . .
H23 H 0.701195 0.112284 0.387964 0.033 Uiso 1 1 calc R U . . .
C3 C 0.6521(3) 0.6144(3) 0.6210(3) 0.0220(9) Uani 1 1 d . . . . .
C6 C 0.6323(3) 0.4120(3) 0.5513(3) 0.0246(10) Uani 1 1 d . . . . .
H6 H 0.633776 0.362792 0.576477 0.029 Uiso 1 1 calc R U . . .
C20 C 0.5594(3) 0.2498(3) 0.4989(3) 0.0266(10) Uani 1 1 d . . . . .
H20 H 0.523919 0.285001 0.528372 0.032 Uiso 1 1 calc R U . . .
C4 C 0.6393(3) 0.5485(2) 0.5686(3) 0.0204(9) Uani 1 1 d . . . . .
C2 C 0.6557(3) 0.6836(3) 0.5789(3) 0.0255(10) Uani 1 1 d . . . . .
H2 H 0.666488 0.728617 0.611130 0.031 Uiso 1 1 calc R U . . .
C13 C 0.6647(3) 0.6090(2) 0.7162(3) 0.0261(10) Uani 1 1 d . . . . .
C22 C 0.6091(3) 0.1224(3) 0.4787(3) 0.0316(11) Uani 1 1 d . . . . .
H22 H 0.606904 0.069967 0.493199 0.038 Uiso 1 1 calc R U . . .
C5 C 0.6416(3) 0.4732(2) 0.6028(3) 0.0246(10) Uani 1 1 d . . . . .
H5 H 0.649904 0.466028 0.663481 0.030 Uiso 1 1 calc R U . . .
C14 C 0.7367(3) 0.6438(3) 0.7547(3) 0.0293(11) Uani 1 1 d . . . . .
H14 H 0.776153 0.670644 0.719440 0.035 Uiso 1 1 calc R U . . .
C15 C 0.7494(4) 0.6386(3) 0.8429(3) 0.0382(13) Uani 1 1 d . . . . .
H15 H 0.798669 0.660604 0.868094 0.046 Uiso 1 1 calc R U . . .
C18 C 0.6078(3) 0.5716(3) 0.7702(3) 0.0360(12) Uani 1 1 d . . . . .
H18 H 0.559468 0.547307 0.745991 0.043 Uiso 1 1 calc R U . . .
C16 C 0.6919(4) 0.6020(3) 0.8951(3) 0.0403(13) Uani 1 1 d . . . . .
H16 H 0.701148 0.599376 0.956100 0.048 Uiso 1 1 calc R U . . .
C17 C 0.6212(4) 0.5694(3) 0.8596(3) 0.0418(14) Uani 1 1 d . . . . .
H17 H 0.580938 0.545092 0.896230 0.050 Uiso 1 1 calc R U . . .

loop_
_atom_site_aniso_label
_atom_site_aniso_U_11
_atom_site_aniso_U_22
_atom_site_aniso_U_33
_atom_site_aniso_U_23
_atom_site_aniso_U_13
_atom_site_aniso_U_12
U1 0.02759(10) 0.01526(9) 0.01480(9) 0.00344(7) 0.00058(7) 0.00058(7)
Cl1 0.0543(8) 0.0198(5) 0.0178(5) 0.0003(4) -0.0036(5) 0.0028(5)
F1 0.0454(17) 0.0150(12) 0.0154(12) 0.0007(10) 0.0009(12) 0.0027(11)
O2 0.0309(18) 0.0260(17) 0.0193(16) -0.0015(14) 0.0012(13) -0.0009(13)
O1 0.0323(18) 0.0246(17) 0.0283(18) 0.0052(14) 0.0016(14) 0.0003(14)
N1 0.029(2) 0.0133(18) 0.0173(18) 0.0038(14) 0.0014(15) 0.0040(15)
N2 0.029(2) 0.0205(18) 0.0165(18) 0.0057(15) 0.0003(16) 0.0033(16)
C24 0.028(2) 0.022(2) 0.020(2) 0.0027(18) 0.0055(19) 0.0009(19)
C8 0.023(2) 0.021(2) 0.019(2) 0.0017(18) 0.0027(18) 0.0018(19)
C19 0.027(2) 0.020(2) 0.018(2) 0.0010(18) -0.0012(19) -0.0029(19)
C7 0.019(2) 0.023(2) 0.019(2) 0.0063(18) 0.0022(17) 0.0030(18)
C1 0.032(3) 0.017(2) 0.026(3) 0.0072(19) 0.004(2) 0.001(2)
C12 0.020(2) 0.021(2) 0.016(2) 0.0046(17) 0.0016(17) 0.0034(17)
C10 0.037(3) 0.023(2) 0.017(2) -0.0003(17) 0.003(2) 0.006(2)
C11 0.020(2) 0.019(2) 0.021(2) 0.0020(18) 0.0019(18) 0.0022(17)
C21 0.043(3) 0.029(3) 0.023(3) 0.003(2) 0.008(2) -0.005(2)
C9 0.036(3) 0.022(2) 0.024(2) -0.0009(19) 0.002(2) 0.005(2)
C23 0.043(3) 0.020(2) 0.020(2) -0.0032(19) 0.000(2) 0.006(2)
C3 0.024(2) 0.027(2) 0.015(2) 0.0050(18) -0.0005(18) 0.0033(19)
C6 0.027(2) 0.019(2) 0.027(2) 0.0106(19) 0.001(2) 0.0000(19)
C20 0.030(3) 0.024(2) 0.026(2) 0.001(2) 0.004(2) 0.002(2)
C4 0.023(2) 0.019(2) 0.020(2) 0.0055(18) 0.0007(18) 0.0010(18)
C2 0.037(3) 0.018(2) 0.021(2) 0.0039(19) -0.006(2) 0.0029(19)
C13 0.043(3) 0.015(2) 0.019(2) -0.0030(18) 0.003(2) 0.0059(19)
C22 0.052(3) 0.018(2) 0.025(3) 0.0024(18) -0.001(2) -0.005(2)
C5 0.031(3) 0.023(2) 0.020(2) 0.0078(19) -0.002(2) -0.0031(19)
C14 0.042(3) 0.024(2) 0.022(2) -0.0035(19) -0.006(2) 0.002(2)
C15 0.060(4) 0.026(3) 0.029(3) -0.004(2) -0.012(3) 0.001(3)
C18 0.041(3) 0.041(3) 0.026(3) 0.008(2) 0.003(2) 0.001(2)
C16 0.069(4) 0.031(3) 0.020(3) 0.003(2) -0.001(3) 0.007(3)
C17 0.051(4) 0.045(3) 0.028(3) 0.012(3) 0.008(3) 0.005(3)

loop_
_atom_type_symbol
_atom_type_description
_atom_type_scat_dispersion_real
_atom_type_scat_dispersion_imag
_atom_type_scat_source
C C 0.0034 0.0017 'Calculated using XDISP in WinGX (Farrugia, 1999)'
H H 0.0000 0.0000 'Calculated using XDISP in WinGX (Farrugia, 1999)'
Cl Cl 0.1549 0.1679 'Calculated using XDISP in WinGX (Farrugia, 1999)'
F F 0.0185 0.0109 'Calculated using XDISP in WinGX (Farrugia, 1999)'
N N 0.0065 0.0035 'Calculated using XDISP in WinGX (Farrugia, 1999)'
O O 0.0115 0.0064 'Calculated using XDISP in WinGX (Farrugia, 1999)'
U U -10.9608 4.1580 'Calculated using XDISP in WinGX (Farrugia, 1999)'

loop_
_geom_angle_atom_site_label_1
_geom_angle_atom_site_label_2
_geom_angle_atom_site_label_3
_geom_angle
_geom_angle_site_symmetry_1
_geom_angle_site_symmetry_3
_geom_angle_publ_flag
Cl1 U1 U1 110.17(2) . 4_565 ?
F1 U1 U1 32.51(6) 4_565 4_565 ?
F1 U1 U1 33.14(6) . 4_565 ?
F1 U1 Cl1 78.09(6) 4_565 . ?
F1 U1 Cl1 143.00(6) . . ?
F1 U1 F1 64.91(10) . 4_565 ?
F1 U1 N1 137.47(9) 4_565 . ?
F1 U1 N1 73.29(9) . . ?
F1 U1 N2 159.99(10) 4_565 . ?
F1 U1 N2 135.01(10) . . ?
O2 U1 U1 84.37(10) . 4_565 ?
O2 U1 Cl1 88.91(10) . . ?
O2 U1 F1 88.74(12) . 4_565 ?
O2 U1 F1 90.52(12) . . ?
O2 U1 O1 177.69(14) . . ?
O2 U1 N1 84.00(13) . . ?
O2 U1 N2 92.44(13) . . ?
O1 U1 U1 96.17(10) . 4_565 ?
O1 U1 Cl1 93.00(11) . . ?
O1 U1 F1 88.72(12) . . ?
O1 U1 F1 92.91(12) . 4_565 ?
O1 U1 N1 93.70(13) . . ?
O1 U1 N2 86.56(13) . . ?
N1 U1 U1 104.97(7) . 4_565 ?
N1 U1 Cl1 143.23(8) . . ?
N2 U1 U1 167.32(8) . 4_565 ?
N2 U1 Cl1 81.97(8) . . ?
N2 U1 N1 62.43(11) . . ?
U1 F1 U1 114.35(10) . 4_565 ?
C1 N1 U1 121.9(3) . . ?
C1 N1 C12 117.3(4) . . ?
C12 N1 U1 120.7(3) . . ?
C10 N2 U1 121.5(3) . . ?
C10 N2 C11 116.8(4) . . ?
C11 N2 U1 121.5(3) . . ?
C19 C24 H24 120.2 . . ?
C23 C24 H24 120.2 . . ?
C23 C24 C19 119.7(4) . . ?
C7 C8 C19 123.7(4) . . ?
C9 C8 C19 118.6(4) . . ?
C9 C8 C7 117.6(4) . . ?
C24 C19 C8 119.1(4) . . ?
C20 C19 C24 119.2(4) . . ?
C20 C19 C8 121.6(4) . . ?
C8 C7 C6 123.0(4) . . ?
C11 C7 C8 118.5(4) . . ?
C11 C7 C6 118.4(4) . . ?
N1 C1 H1 118.0 . . ?
N1 C1 C2 123.9(4) . . ?
C2 C1 H1 118.0 . . ?
N1 C12 C11 117.3(4) . . ?
N1 C12 C4 122.7(4) . . ?
C4 C12 C11 120.0(4) . . ?
N2 C10 H10 117.8 . . ?
N2 C10 C9 124.4(4) . . ?
C9 C10 H10 117.8 . . ?
N2 C11 C7 122.5(4) . . ?
N2 C11 C12 117.5(4) . . ?
C7 C11 C12 119.9(4) . . ?
C20 C21 H21 120.3 . . ?
C20 C21 C22 119.5(5) . . ?
C22 C21 H21 120.3 . . ?
C8 C9 C10 120.0(4) . . ?
C8 C9 H9 120.0 . . ?
C10 C9 H9 120.0 . . ?
C24 C23 H23 119.6 . . ?
C22 C23 C24 120.7(4) . . ?
C22 C23 H23 119.6 . . ?
C4 C3 C13 121.7(4) . . ?
C2 C3 C4 117.3(4) . . ?
C2 C3 C13 121.0(4) . . ?
C7 C6 H6 119.2 . . ?
C5 C6 C7 121.7(4) . . ?
C5 C6 H6 119.2 . . ?
C19 C20 H20 119.5 . . ?
C21 C20 C19 120.9(4) . . ?
C21 C20 H20 119.5 . . ?
C12 C4 C3 118.5(4) . . ?
C12 C4 C5 118.4(4) . . ?
C3 C4 C5 122.9(4) . . ?
C1 C2 H2 119.9 . . ?
C3 C2 C1 120.2(4) . . ?
C3 C2 H2 119.9 . . ?
C14 C13 C3 119.4(4) . . ?
C18 C13 C3 122.4(5) . . ?
C18 C13 C14 118.2(4) . . ?
C21 C22 H22 120.0 . . ?
C23 C22 C21 120.0(4) . . ?
C23 C22 H22 120.0 . . ?
C6 C5 C4 121.6(4) . . ?
C6 C5 H5 119.2 . . ?
C4 C5 H5 119.2 . . ?
C13 C14 H14 120.1 . . ?
C15 C14 C13 119.9(5) . . ?
C15 C14 H14 120.1 . . ?
C14 C15 H15 119.6 . . ?
C16 C15 C14 120.9(5) . . ?
C16 C15 H15 119.6 . . ?
C13 C18 H18 119.8 . . ?
C13 C18 C17 120.4(5) . . ?
C17 C18 H18 119.8 . . ?
C15 C16 H16 119.9 . . ?
C17 C16 C15 120.2(5) . . ?
C17 C16 H16 119.9 . . ?
C18 C17 H17 119.8 . . ?
C16 C17 C18 120.4(5) . . ?
C16 C17 H17 119.8 . . ?

loop_
_geom_bond_atom_site_label_1
_geom_bond_atom_site_label_2
_geom_bond_distance
_geom_bond_site_symmetry_2
_geom_bond_publ_flag
U1 U1 3.9114(5) 4_565 ?
U1 Cl1 2.6564(11) . ?
U1 F1 2.308(2) . ?
U1 F1 2.347(2) 4_565 ?
U1 O2 1.754(3) . ?
U1 O1 1.764(3) . ?
U1 N1 2.608(4) . ?
U1 N2 2.585(3) . ?
N1 C1 1.328(6) . ?
N1 C12 1.366(5) . ?
N2 C10 1.334(6) . ?
N2 C11 1.363(5) . ?
C24 H24 0.9500 . ?
C24 C19 1.396(6) . ?
C24 C23 1.387(6) . ?
C8 C19 1.494(6) . ?
C8 C7 1.419(6) . ?
C8 C9 1.375(6) . ?
C19 C20 1.389(6) . ?
C7 C11 1.411(6) . ?
C7 C6 1.426(6) . ?
C1 H1 0.9500 . ?
C1 C2 1.392(6) . ?
C12 C11 1.433(6) . ?
C12 C4 1.409(6) . ?
C10 H10 0.9500 . ?
C10 C9 1.379(6) . ?
C21 H21 0.9500 . ?
C21 C20 1.382(6) . ?
C21 C22 1.392(7) . ?
C9 H9 0.9500 . ?
C23 H23 0.9500 . ?
C23 C22 1.375(7) . ?
C3 C4 1.426(6) . ?
C3 C2 1.382(6) . ?
C3 C13 1.481(6) . ?
C6 H6 0.9500 . ?
C6 C5 1.344(6) . ?
C20 H20 0.9500 . ?
C4 C5 1.428(6) . ?
C2 H2 0.9500 . ?
C13 C14 1.419(7) . ?
C13 C18 1.388(7) . ?
C22 H22 0.9500 . ?
C5 H5 0.9500 . ?
C14 H14 0.9500 . ?
C14 C15 1.375(6) . ?
C15 H15 0.9500 . ?
C15 C16 1.371(8) . ?
C18 H18 0.9500 . ?
C18 C17 1.391(7) . ?
C16 H16 0.9500 . ?
C16 C17 1.367(8) . ?
C17 H17 0.9500 . ?

loop_
_geom_torsion_atom_site_label_1
_geom_torsion_atom_site_label_2
_geom_torsion_atom_site_label_3
_geom_torsion_atom_site_label_4
_geom_torsion
_geom_torsion_site_symmetry_1
_geom_torsion_site_symmetry_2
_geom_torsion_site_symmetry_3
_geom_torsion_site_symmetry_4
_geom_torsion_publ_flag
U1 N1 C1 C2 178.3(4) . . . . ?
U1 N1 C12 C11 3.8(5) . . . . ?
U1 N1 C12 C4 -177.2(3) . . . . ?
U1 N2 C10 C9 -175.3(4) . . . . ?
U1 N2 C11 C7 176.5(3) . . . . ?
U1 N2 C11 C12 -6.1(5) . . . . ?
N1 C1 C2 C3 -0.8(7) . . . . ?
N1 C12 C11 N2 1.4(6) . . . . ?
N1 C12 C11 C7 178.9(4) . . . . ?
N1 C12 C4 C3 -1.4(7) . . . . ?
N1 C12 C4 C5 -177.5(4) . . . . ?
N2 C10 C9 C8 -0.9(8) . . . . ?
C24 C19 C20 C21 -1.3(7) . . . . ?
C24 C23 C22 C21 -1.8(7) . . . . ?
C8 C19 C20 C21 174.7(4) . . . . ?
C8 C7 C11 N2 -1.6(6) . . . . ?
C8 C7 C11 C12 -178.9(4) . . . . ?
C8 C7 C6 C5 178.6(4) . . . . ?
C19 C24 C23 C22 1.2(7) . . . . ?
C19 C8 C7 C11 179.0(4) . . . . ?
C19 C8 C7 C6 1.3(7) . . . . ?
C19 C8 C9 C10 -178.0(4) . . . . ?
C7 C8 C19 C24 -130.4(5) . . . . ?
C7 C8 C19 C20 53.6(6) . . . . ?
C7 C8 C9 C10 0.7(7) . . . . ?
C7 C6 C5 C4 0.5(7) . . . . ?
C1 N1 C12 C11 -175.8(4) . . . . ?
C1 N1 C12 C4 3.2(6) . . . . ?
C12 N1 C1 C2 -2.1(7) . . . . ?
C12 C4 C5 C6 -1.7(7) . . . . ?
C10 N2 C11 C7 1.4(6) . . . . ?
C10 N2 C11 C12 178.8(4) . . . . ?
C11 N2 C10 C9 -0.2(7) . . . . ?
C11 C7 C6 C5 0.9(7) . . . . ?
C11 C12 C4 C3 177.6(4) . . . . ?
C11 C12 C4 C5 1.4(6) . . . . ?
C9 C8 C19 C24 48.1(6) . . . . ?
C9 C8 C19 C20 -127.9(5) . . . . ?
C9 C8 C7 C11 0.5(6) . . . . ?
C9 C8 C7 C6 -177.3(4) . . . . ?
C23 C24 C19 C8 -175.7(4) . . . . ?
C23 C24 C19 C20 0.4(7) . . . . ?
C3 C4 C5 C6 -177.6(4) . . . . ?
C3 C13 C14 C15 -179.4(4) . . . . ?
C3 C13 C18 C17 -178.5(5) . . . . ?
C6 C7 C11 N2 176.3(4) . . . . ?
C6 C7 C11 C12 -1.1(6) . . . . ?
C20 C21 C22 C23 0.9(8) . . . . ?
C4 C12 C11 N2 -177.6(4) . . . . ?
C4 C12 C11 C7 -0.1(6) . . . . ?
C4 C3 C2 C1 2.6(7) . . . . ?
C4 C3 C13 C14 126.5(5) . . . . ?
C4 C3 C13 C18 -54.2(7) . . . . ?
C2 C3 C4 C12 -1.5(6) . . . . ?
C2 C3 C4 C5 174.4(4) . . . . ?
C2 C3 C13 C14 -50.8(6) . . . . ?
C2 C3 C13 C18 128.5(5) . . . . ?
C13 C3 C4 C12 -178.9(4) . . . . ?
C13 C3 C4 C5 -3.0(7) . . . . ?
C13 C3 C2 C1 180.0(4) . . . . ?
C13 C14 C15 C16 -2.0(8) . . . . ?
C13 C18 C17 C16 -2.1(8) . . . . ?
C22 C21 C20 C19 0.7(8) . . . . ?
C14 C13 C18 C17 0.8(7) . . . . ?
C14 C15 C16 C17 0.7(8) . . . . ?
C15 C16 C17 C18 1.3(8) . . . . ?
C18 C13 C14 C15 1.2(7) . . . . ?
